data_7236239
loop_
_publ_author_name
'Nazarian, Zohreh'
'Forsyth, Craig'

_publ_section_title
;
 Double cyclization of O-acylated hydroxyamides generates
 1,6-dioxa-3,9-diazaspiro[4.4]nonanes a new class of oxy-oxazolidinones
;
_journal_issue 60
_journal_name_full 'RSC Advances'
_journal_page_first 55534
_journal_paper_doi 10.1039/C6RA11604C
_journal_volume 6
_journal_year 2016
_chemical_absolute_configuration syn
_chemical_formula_moiety 'C14 H16 N2 O4'
_chemical_formula_sum 'C14 H16 N2 O4'
_chemical_formula_weight 276.29
_space_group_IT_number 19
_space_group_name_Hall 'P 2ac 2ab'
_space_group_name_H-M_alt 'P 21 21 21'
_symmetry_cell_setting orthorhombic
_symmetry_space_group_name_Hall 'P 2ac 2ab'
_symmetry_space_group_name_H-M 'P 21 21 21'
_atom_sites_solution_hydrogens geom
_atom_sites_solution_primary direct
_atom_sites_solution_secondary difmap
_audit_creation_method SHELXL-97
_audit_update_record
;
2016-04-29 deposited with the CCDC.
2016-06-02 downloaded from the CCDC.
;
_cell_angle_alpha 90.00
_cell_angle_beta 90.00
_cell_angle_gamma 90.00
_cell_formula_units_Z 4
_cell_length_a 10.0012(12)
_cell_length_b 10.3680(10)
_cell_length_c 12.5874(17)
_cell_measurement_reflns_used 9737
_cell_measurement_temperature 123(2)
_cell_measurement_theta_max 66.3220
_cell_measurement_theta_min 3.5077
_cell_volume 1305.2(3)
_computing_cell_refinement
;
CrysAlisPro, Agilent Technologies,
Version 1.171.35.15 (release 03-08-2011 CrysAlis171 .NET)
(compiled Aug  3 2011,13:03:54)
;
_computing_data_collection
;
CrysAlisPro, Agilent Technologies,
Version 1.171.35.15 (release 03-08-2011 CrysAlis171 .NET)
(compiled Aug  3 2011,13:03:54)
;
_computing_data_reduction
;
CrysAlisPro, Agilent Technologies,
Version 1.171.35.15 (release 03-08-2011 CrysAlis171 .NET)
(compiled Aug  3 2011,13:03:54)
;
_computing_molecular_graphics X-Seed
_computing_publication_material CIFTAB
_computing_structure_refinement 'SHELXL-97 (Sheldrick, 1997)'
_computing_structure_solution 'SHELXS-97 (Sheldrick, 1990)'
_diffrn_ambient_temperature 123(2)
_diffrn_detector_area_resol_mean 10.3389
_diffrn_measured_fraction_theta_full 0.995
_diffrn_measured_fraction_theta_max 0.995
_diffrn_measurement_device_type 'Xcalibur, Ruby, Gemini ultra'
_diffrn_measurement_method '\w scans'
_diffrn_radiation_monochromator mirror
_diffrn_radiation_source 'Enhance Ultra (Cu) X-ray Source'
_diffrn_radiation_type 'Cu K\a'
_diffrn_radiation_wavelength 1.54184
_diffrn_reflns_av_R_equivalents 0.0191
_diffrn_reflns_av_sigmaI/netI 0.0108
_diffrn_reflns_limit_h_max 11
_diffrn_reflns_limit_h_min -11
_diffrn_reflns_limit_k_max 12
_diffrn_reflns_limit_k_min -11
_diffrn_reflns_limit_l_max 14
_diffrn_reflns_limit_l_min -14
_diffrn_reflns_number 13825
_diffrn_reflns_theta_full 66.40
_diffrn_reflns_theta_max 66.40
_diffrn_reflns_theta_min 5.53
_diffrn_standards_number 0
_exptl_absorpt_coefficient_mu 0.868
_exptl_absorpt_correction_T_max 1.00000
_exptl_absorpt_correction_T_min 0.90240
_exptl_absorpt_correction_type multi-scan
_exptl_absorpt_process_details
;
CrysAlisPro, Agilent Technologies,
Version 1.171.35.15 (release 03-08-2011 CrysAlis171 .NET)
(compiled Aug  3 2011,13:03:54)
Empirical absorption correction using spherical harmonics,
 implemented in SCALE3 ABSPACK scaling algorithm.
;
_exptl_crystal_colour colourless
_exptl_crystal_density_diffrn 1.406
_exptl_crystal_density_method 'not measured'
_exptl_crystal_description prism
_exptl_crystal_F_000 584
_exptl_crystal_size_max 0.20
_exptl_crystal_size_mid 0.20
_exptl_crystal_size_min 0.20
_refine_diff_density_max 0.138
_refine_diff_density_min -0.188
_refine_diff_density_rms 0.034
_refine_ls_abs_structure_details 'Flack H D (1983), Acta Cryst. A39, 876-881'
_refine_ls_abs_structure_Flack -0.16(15)
_refine_ls_extinction_method none
_refine_ls_goodness_of_fit_ref 1.091
_refine_ls_hydrogen_treatment constr
_refine_ls_matrix_type full
_refine_ls_number_parameters 183
_refine_ls_number_reflns 2291
_refine_ls_number_restraints 0
_refine_ls_restrained_S_all 1.091
_refine_ls_R_factor_all 0.0242
_refine_ls_R_factor_gt 0.0239
_refine_ls_shift/su_max 0.000
_refine_ls_shift/su_mean 0.000
_refine_ls_structure_factor_coef Fsqd
_refine_ls_weighting_details 'calc w=1/[\s^2^(Fo^2^)+(0.0332P)^2^+0.2707P] where P=(Fo^2^+2Fc^2^)/3'
_refine_ls_weighting_scheme calc
_refine_ls_wR_factor_gt 0.0619
_refine_ls_wR_factor_ref 0.0621
_reflns_number_gt 2268
_reflns_number_total 2291
_reflns_threshold_expression >2sigma(I)
_cod_data_source_file c6ra11604c2.cif
_cod_data_source_block mx77_12
_cod_database_code 7236239

loop_
_symmetry_equiv_pos_as_xyz
'x, y, z'
'-x+1/2, -y, z+1/2'
'x+1/2, -y+1/2, -z'
'-x, y+1/2, -z+1/2'

loop_
_atom_site_label
_atom_site_type_symbol
_atom_site_fract_x
_atom_site_fract_y
_atom_site_fract_z
_atom_site_U_iso_or_equiv
_atom_site_adp_type
_atom_site_occupancy
_atom_site_symmetry_multiplicity
_atom_site_calc_flag
_atom_site_refinement_flags
O1 O 0.12114(8) 0.40696(8) 0.48270(7) 0.01830(19) Uani 1 1 d .
O2 O 0.34284(9) 0.42342(9) 0.51681(7) 0.0240(2) Uani 1 1 d .
O3 O -0.09699(8) 0.48153(8) 0.49884(7) 0.02002(19) Uani 1 1 d .
O4 O -0.18952(10) 0.31769(10) 0.26584(8) 0.0315(3) Uani 1 1 d .
N1 N 0.22065(10) 0.59344(10) 0.45120(9) 0.0186(2) Uani 1 1 d .
N2 N -0.01969(10) 0.44152(10) 0.33484(8) 0.0177(2) Uani 1 1 d .
C1 C 0.01750(12) 0.48921(12) 0.43794(10) 0.0165(3) Uani 1 1 d .
C2 C 0.07979(12) 0.62311(12) 0.44119(10) 0.0193(3) Uani 1 1 d .
H2A H 0.0611 0.6717 0.3751 0.023 Uiso 1 1 calc R
H2B H 0.0471 0.6732 0.5029 0.023 Uiso 1 1 calc R
C3 C 0.23998(12) 0.47268(11) 0.48657(10) 0.0174(3) Uani 1 1 d .
C4 C 0.32074(13) 0.69334(13) 0.46267(11) 0.0249(3) Uani 1 1 d .
H4A H 0.3139 0.7539 0.4031 0.037 Uiso 1 1 calc R
H4B H 0.4099 0.6542 0.4631 0.037 Uiso 1 1 calc R
H4C H 0.3062 0.7396 0.5296 0.037 Uiso 1 1 calc R
C5 C -0.18741(12) 0.38778(12) 0.45217(10) 0.0203(3) Uani 1 1 d .
H5 H -0.1783 0.3032 0.4897 0.024 Uiso 1 1 calc R
C6 C -0.13693(13) 0.37540(13) 0.33918(10) 0.0209(3) Uani 1 1 d .
C7 C -0.32951(13) 0.43509(15) 0.46052(11) 0.0286(3) Uani 1 1 d .
H7A H -0.3529 0.4471 0.5355 0.043 Uiso 1 1 calc R
H7B H -0.3899 0.3715 0.4286 0.043 Uiso 1 1 calc R
H7C H -0.3382 0.5174 0.4229 0.043 Uiso 1 1 calc R
C8 C 0.06474(12) 0.45122(13) 0.24046(10) 0.0210(3) Uani 1 1 d .
H8A H 0.0893 0.5428 0.2296 0.025 Uiso 1 1 calc R
H8B H 0.0124 0.4232 0.1778 0.025 Uiso 1 1 calc R
C9 C 0.19121(12) 0.37180(12) 0.24628(9) 0.0179(3) Uani 1 1 d .
C10 C 0.18662(14) 0.24127(13) 0.27114(10) 0.0223(3) Uani 1 1 d .
H10 H 0.1031 0.2009 0.2848 0.027 Uiso 1 1 calc R
C11 C 0.30330(15) 0.16990(14) 0.27609(11) 0.0281(3) Uani 1 1 d .
H11 H 0.2994 0.0807 0.2931 0.034 Uiso 1 1 calc R
C12 C 0.42578(15) 0.22747(15) 0.25647(11) 0.0304(3) Uani 1 1 d .
H12 H 0.5056 0.1781 0.2605 0.036 Uiso 1 1 calc R
C13 C 0.43138(14) 0.35698(15) 0.23103(11) 0.0283(3) Uani 1 1 d .
H13 H 0.5150 0.3968 0.2169 0.034 Uiso 1 1 calc R
C14 C 0.31401(13) 0.42881(13) 0.22619(10) 0.0216(3) Uani 1 1 d .
H14 H 0.3181 0.5179 0.2089 0.026 Uiso 1 1 calc R

loop_
_atom_site_aniso_label
_atom_site_aniso_U_11
_atom_site_aniso_U_22
_atom_site_aniso_U_33
_atom_site_aniso_U_23
_atom_site_aniso_U_13
_atom_site_aniso_U_12
O1 0.0166(4) 0.0167(4) 0.0217(4) 0.0014(3) -0.0034(3) -0.0002(3)
O2 0.0187(5) 0.0267(5) 0.0265(5) -0.0015(4) -0.0048(4) 0.0045(4)
O3 0.0153(4) 0.0247(4) 0.0201(4) -0.0042(4) 0.0024(4) -0.0034(3)
O4 0.0258(5) 0.0426(6) 0.0260(5) -0.0099(4) -0.0041(4) -0.0079(5)
N1 0.0144(5) 0.0184(5) 0.0231(5) -0.0010(4) -0.0011(4) -0.0014(4)
N2 0.0139(5) 0.0225(5) 0.0167(5) -0.0020(4) -0.0001(4) 0.0007(4)
C1 0.0136(5) 0.0186(6) 0.0173(6) -0.0004(5) -0.0007(5) 0.0014(5)
C2 0.0176(6) 0.0161(6) 0.0242(6) 0.0013(5) -0.0012(5) 0.0020(5)
C3 0.0172(6) 0.0195(6) 0.0155(6) -0.0033(5) -0.0001(5) -0.0001(5)
C4 0.0220(7) 0.0246(7) 0.0280(7) 0.0014(5) -0.0025(6) -0.0085(5)
C5 0.0172(6) 0.0217(6) 0.0220(6) -0.0013(5) -0.0011(5) -0.0053(5)
C6 0.0169(6) 0.0221(6) 0.0236(6) -0.0017(5) -0.0012(5) -0.0005(5)
C7 0.0174(7) 0.0413(8) 0.0273(7) 0.0018(6) 0.0016(6) -0.0019(6)
C8 0.0198(6) 0.0267(6) 0.0165(6) 0.0021(5) 0.0025(5) 0.0029(5)
C9 0.0186(6) 0.0236(6) 0.0114(5) -0.0023(5) -0.0006(5) 0.0019(5)
C10 0.0227(7) 0.0250(7) 0.0193(6) -0.0020(5) 0.0004(5) -0.0024(5)
C11 0.0371(8) 0.0246(7) 0.0225(7) -0.0007(5) 0.0015(6) 0.0092(6)
C12 0.0259(7) 0.0402(8) 0.0251(7) 0.0000(6) 0.0020(6) 0.0153(6)
C13 0.0172(6) 0.0429(8) 0.0247(7) -0.0013(6) 0.0027(5) -0.0011(6)
C14 0.0218(6) 0.0249(6) 0.0181(6) -0.0006(5) 0.0012(5) -0.0008(5)

loop_
_atom_type_symbol
_atom_type_description
_atom_type_scat_dispersion_real
_atom_type_scat_dispersion_imag
_atom_type_scat_source
C C 0.0181 0.0091 'International Tables Vol C Tables 4.2.6.8 and 6.1.1.4'
H H 0.0000 0.0000 'International Tables Vol C Tables 4.2.6.8 and 6.1.1.4'
N N 0.0311 0.0180 'International Tables Vol C Tables 4.2.6.8 and 6.1.1.4'
O O 0.0492 0.0322 'International Tables Vol C Tables 4.2.6.8 and 6.1.1.4'

loop_
_geom_angle_atom_site_label_1
_geom_angle_atom_site_label_2
_geom_angle_atom_site_label_3
_geom_angle
C3 O1 C1 109.87(9)
C1 O3 C5 109.31(9)
C3 N1 C2 111.54(10)
C3 N1 C4 122.31(11)
C2 N1 C4 121.98(10)
C6 N2 C1 111.12(10)
C6 N2 C8 124.47(11)
C1 N2 C8 124.11(10)
O3 C1 N2 105.48(9)
O3 C1 O1 109.99(10)
N2 C1 O1 109.40(9)
O3 C1 C2 112.16(10)
N2 C1 C2 116.35(10)
O1 C1 C2 103.45(9)
N1 C2 C1 101.93(10)
O2 C3 N1 128.33(11)
O2 C3 O1 122.58(11)
N1 C3 O1 109.08(10)
O3 C5 C7 109.95(10)
O3 C5 C6 103.24(10)
C7 C5 C6 114.04(11)
O4 C6 N2 126.09(12)
O4 C6 C5 127.50(12)
N2 C6 C5 106.41(10)
N2 C8 C9 114.01(10)
C14 C9 C10 119.04(12)
C14 C9 C8 120.03(11)
C10 C9 C8 120.93(12)
C11 C10 C9 120.22(13)
C10 C11 C12 120.50(13)
C13 C12 C11 119.74(13)
C12 C13 C14 119.75(14)
C9 C14 C13 120.74(12)

loop_
_geom_bond_atom_site_label_1
_geom_bond_atom_site_label_2
_geom_bond_distance
O1 C3 1.3709(15)
O1 C1 1.4558(14)
O2 C3 1.2099(15)
O3 C1 1.3802(15)
O3 C5 1.4518(15)
O4 C6 1.2194(17)
N1 C3 1.3428(17)
N1 C2 1.4475(16)
N1 C4 1.4477(16)
N2 C6 1.3594(17)
N2 C1 1.4377(16)
N2 C8 1.4609(16)
C1 C2 1.5222(17)
C5 C7 1.5072(18)
C5 C6 1.5146(18)
C8 C9 1.5110(17)
C9 C14 1.3863(19)
C9 C10 1.3898(19)
C10 C11 1.383(2)
C11 C12 1.385(2)
C12 C13 1.382(2)
C13 C14 1.391(2)
